data_7711098
loop_
_publ_author_name
'Thangavel, Muthu Kumar'
'Harrowfield, Jack'
'Bailly, Corinne'
'Karmazin, Lydia'
'Stadler, Adrian-Mihail'

_publ_section_title
;
 Modulation of the structural information in shape-defined heterocyclic
 strands: the case of a (pyridine-hydrazone)2pyrazine ligand
;
_journal_name_full 'Dalton Transactions'
_journal_paper_doi 10.1039/D2DT01684B
_journal_year 2022
_chemical_formula_moiety 'C72 H72 Cd4 N32, 6(C F3 O3 S)'
_chemical_formula_sum 'C78 H72 Cd4 F18 N32 O18 S6'
_chemical_formula_weight 2729.63
_space_group_crystal_system orthorhombic
_space_group_IT_number 72
_space_group_name_Hall '-I 2 2c'
_space_group_name_H-M_alt 'I b a m'
_atom_sites_solution_hydrogens geom
_atom_sites_solution_primary direct
_atom_sites_solution_secondary difmap
_audit_creation_method SHELXL-2014/7
_audit_update_record
;
2022-05-11 deposited with the CCDC.	2022-08-22 downloaded from the CCDC.
;
_cell_angle_alpha 90
_cell_angle_beta 90
_cell_angle_gamma 90
_cell_formula_units_Z 4
_cell_length_a 19.2681(9)
_cell_length_b 24.4819(12)
_cell_length_c 26.1478(12)
_cell_measurement_reflns_used 9293
_cell_measurement_temperature 173(2)
_cell_measurement_theta_max 27.68
_cell_measurement_theta_min 2.63
_cell_volume 12334.4(10)
_computing_cell_refinement 'Bruker SAINT'
_computing_data_collection 'Bruker APEX3'
_computing_data_reduction 'Bruker SAINT'
_computing_molecular_graphics 'Mercury (Macrae et al., 2008)'
_computing_publication_material 'SHELXL-2014/7 (Sheldrick 2014)'
_computing_structure_refinement 'SHELXL-2014/7 (Sheldrick, 2014)'
_computing_structure_solution 'SHELXT 2014/5 (Sheldrick, 2014)'
_diffrn_ambient_temperature 173(2)
_diffrn_measured_fraction_theta_full 0.995
_diffrn_measured_fraction_theta_max 0.994
_diffrn_measurement_device_type 'Bruker APEX-II CCD'
_diffrn_measurement_method '\f and \w scans'
_diffrn_radiation_monochromator triumph
_diffrn_radiation_type MoK\a
_diffrn_radiation_wavelength 0.71073
_diffrn_reflns_av_R_equivalents 0.1012
_diffrn_reflns_av_unetI/netI 0.0323
_diffrn_reflns_Laue_measured_fraction_full 0.995
_diffrn_reflns_Laue_measured_fraction_max 0.994
_diffrn_reflns_limit_h_max 25
_diffrn_reflns_limit_h_min -25
_diffrn_reflns_limit_k_max 32
_diffrn_reflns_limit_k_min -32
_diffrn_reflns_limit_l_max 34
_diffrn_reflns_limit_l_min -34
_diffrn_reflns_number 129852
_diffrn_reflns_point_group_measured_fraction_full 0.995
_diffrn_reflns_point_group_measured_fraction_max 0.994
_diffrn_reflns_theta_full 25.242
_diffrn_reflns_theta_max 28.087
_diffrn_reflns_theta_min 1.558
_diffrn_source 'sealed tube'
_exptl_absorpt_coefficient_mu 0.875
_exptl_absorpt_correction_T_max 0.7456
_exptl_absorpt_correction_T_min 0.6696
_exptl_absorpt_correction_type multi-scan
_exptl_absorpt_process_details sadabs
_exptl_crystal_colour orange
_exptl_crystal_density_diffrn 1.470
_exptl_crystal_description prism
_exptl_crystal_F_000 5432
_exptl_crystal_size_max 0.500
_exptl_crystal_size_mid 0.120
_exptl_crystal_size_min 0.080
_platon_squeeze_details
'The residual electron density was assigned to half a molecule of the triflate anion and two molecules of the dimethylsulfoxide solvent [1861/16= 116 e per asymmetric unit; half a molecule of C1F3O3S1 and two molecules of C2H6O1S1 would give 120 e].'
_refine_diff_density_max 1.553
_refine_diff_density_min -1.347
_refine_diff_density_rms 0.162
_refine_ls_extinction_method none
_refine_ls_goodness_of_fit_ref 1.082
_refine_ls_hydrogen_treatment constr
_refine_ls_matrix_type full
_refine_ls_number_parameters 341
_refine_ls_number_reflns 7634
_refine_ls_number_restraints 1
_refine_ls_restrained_S_all 1.082
_refine_ls_R_factor_all 0.1479
_refine_ls_R_factor_gt 0.0938
_refine_ls_shift/su_max 0.000
_refine_ls_shift/su_mean 0.000
_refine_ls_structure_factor_coef Fsqd
_refine_ls_weighting_details 'w=1/[\s^2^(Fo^2^)+(0.1080P)^2^+224.9480P] where P=(Fo^2^+2Fc^2^)/3'
_refine_ls_weighting_scheme calc
_refine_ls_wR_factor_gt 0.2404
_refine_ls_wR_factor_ref 0.2882
_reflns_Friedel_coverage 0.000
_reflns_number_gt 4585
_reflns_number_total 7634
_reflns_threshold_expression 'I > 2\s(I)'
_cod_data_source_file d2dt01684b1.cif
_cod_data_source_block Cd4L4
_cod_database_code 7711098
_shelx_shelxl_version_number 2014/7
_shelx_space_group_comment
;
The symmetry employed for this shelxl refinement is uniquely defined
by the following loop, which should always be used as a source of
symmetry information in preference to the above space-group names.
They are only intended as comments.
;
_shelx_estimated_absorpt_t_min 0.669
_shelx_estimated_absorpt_t_max 0.933
_platon_squeeze_void_probe_radius 1.20

loop_
_space_group_symop_operation_xyz
'x, y, z'
'x, -y, -z+1/2'
'-x, y, -z+1/2'
'-x, -y, z'
'x+1/2, y+1/2, z+1/2'
'x+1/2, -y+1/2, -z+1'
'-x+1/2, y+1/2, -z+1'
'-x+1/2, -y+1/2, z+1/2'
'-x, -y, -z'
'-x, y, z-1/2'
'x, -y, z-1/2'
'x, y, -z'
'-x+1/2, -y+1/2, -z+1/2'
'-x+1/2, y+1/2, z'
'x+1/2, -y+1/2, z'
'x+1/2, y+1/2, -z+1/2'

loop_
_atom_site_label
_atom_site_type_symbol
_atom_site_fract_x
_atom_site_fract_y
_atom_site_fract_z
_atom_site_U_iso_or_equiv
_atom_site_adp_type
_atom_site_occupancy
_atom_site_site_symmetry_order
_atom_site_calc_flag
_atom_site_refinement_flags_posn
_atom_site_refinement_flags_adp
_atom_site_refinement_flags_occupancy
_atom_site_disorder_assembly
_atom_site_disorder_group
C1 C 0.0784(4) 0.4386(4) 0.2048(3) 0.051(2) Uani 1 1 d . . . . .
H1 H 0.0702 0.4297 0.2396 0.061 Uiso 1 1 calc R U . . .
C2 C 0.0314(5) 0.4212(4) 0.1685(4) 0.064(3) Uani 1 1 d . . . . .
H2 H -0.0081 0.4004 0.1782 0.076 Uiso 1 1 calc R U . . .
C3 C 0.0422(5) 0.4341(4) 0.1189(4) 0.060(3) Uani 1 1 d . . . . .
H3 H 0.0103 0.4225 0.0935 0.072 Uiso 1 1 calc R U . . .
C4 C 0.0982(5) 0.4635(4) 0.1059(3) 0.0518(15) Uani 1 1 d . . . . .
H4 H 0.1054 0.4732 0.0711 0.062 Uiso 1 1 calc R U . . .
C5 C 0.1459(5) 0.4800(4) 0.1431(3) 0.0518(15) Uani 1 1 d . . . . .
C6 C 0.2069(5) 0.5134(3) 0.1306(3) 0.0454(19) Uani 1 1 d . . . . .
H6 H 0.2179 0.5225 0.0962 0.055 Uiso 1 1 calc R U . . .
C7 C 0.3198(6) 0.5796(4) 0.1096(3) 0.067(3) Uani 1 1 d . . . . .
H7A H 0.2843 0.6043 0.0961 0.101 Uiso 1 1 calc R U . . .
H7B H 0.3232 0.5473 0.0875 0.101 Uiso 1 1 calc R U . . .
H7C H 0.3647 0.5984 0.1103 0.101 Uiso 1 1 calc R U . . .
C8 C 0.3272(4) 0.5859(3) 0.2052(3) 0.0382(16) Uani 1 1 d . . . . .
C9 C 0.3810(4) 0.6250(4) 0.2049(3) 0.049(2) Uani 1 1 d . . . . .
H9 H 0.3994 0.6370 0.1731 0.059 Uiso 1 1 calc R U . . .
C10 C 0.3820(4) 0.6283(3) 0.2929(3) 0.0362(16) Uani 1 1 d . . . . .
C11 C 0.3292(4) 0.5891(3) 0.2934(3) 0.0351(16) Uani 1 1 d . . . . .
H11 H 0.3123 0.5765 0.3254 0.042 Uiso 1 1 calc R U . . .
C12 C 0.3892(5) 0.6337(4) 0.3879(4) 0.063(3) Uani 1 1 d . . . . .
H12A H 0.4301 0.6217 0.4072 0.095 Uiso 1 1 calc R U . . .
H12B H 0.3558 0.6036 0.3857 0.095 Uiso 1 1 calc R U . . .
H12C H 0.3676 0.6648 0.4053 0.095 Uiso 1 1 calc R U . . .
C13 C 0.4900(4) 0.7102(3) 0.3692(4) 0.048(2) Uani 1 1 d . . . . .
H13 H 0.4756 0.7019 0.4031 0.058 Uiso 1 1 calc R U . . .
C14 C 0.5465(4) 0.7499(3) 0.3596(4) 0.054(2) Uani 1 1 d . . . . .
C15 C 0.5788(6) 0.7744(4) 0.4021(5) 0.075(3) Uani 1 1 d . . . . .
H15 H 0.5635 0.7660 0.4358 0.090 Uiso 1 1 calc R U . . .
C16 C 0.6322(6) 0.8104(5) 0.3949(6) 0.083(4) Uani 1 1 d . . . . .
H16 H 0.6547 0.8275 0.4230 0.100 Uiso 1 1 calc R U . . .
C17 C 0.6524(6) 0.8212(5) 0.3445(6) 0.088(4) Uani 1 1 d D . . . .
H17 H 0.6898 0.8454 0.3378 0.106 Uiso 1 1 calc R U . . .
C18 C 0.6180(5) 0.7969(4) 0.3056(5) 0.076(4) Uani 1 1 d D . . . .
H18 H 0.6325 0.8051 0.2717 0.091 Uiso 1 1 calc R U . . .
C19 C 0.7060(6) 0.7859(5) 0.1598(4) 0.066(3) Uani 1 1 d . . . . .
C20 C 0.6409(12) 0.6647(11) 0.5000 0.1024(16) Uani 1 2 d S T P . .
N1 N 0.1353(3) 0.4676(3) 0.1928(2) 0.0392(14) Uani 1 1 d . . . . .
N2 N 0.2450(4) 0.5300(2) 0.1681(2) 0.0410(15) Uani 1 1 d . . . . .
N3 N 0.3009(4) 0.5626(3) 0.1616(3) 0.0507(18) Uani 1 1 d . . . . .
N4 N 0.4070(3) 0.6460(2) 0.2489(3) 0.0431(15) Uani 1 1 d . . . . .
N5 N 0.3024(3) 0.5693(2) 0.2517(2) 0.0340(12) Uani 1 1 d . . . . .
N6 N 0.4100(3) 0.6499(3) 0.3368(2) 0.0437(16) Uani 1 1 d . . . . .
N7 N 0.4613(3) 0.6877(2) 0.3311(3) 0.0404(15) Uani 1 1 d . . . . .
N8 N 0.5631(4) 0.7607(3) 0.3117(3) 0.057(2) Uani 1 1 d . . . . .
O1 O 0.6728(4) 0.8725(3) 0.2060(3) 0.076(2) Uani 1 1 d . . . . .
O2 O 0.6485(7) 0.8683(4) 0.1170(4) 0.132(4) Uani 1 1 d . . . . .
O3 O 0.5832(4) 0.8110(3) 0.1809(5) 0.128(5) Uani 1 1 d . . . . .
O4 O 0.5440(7) 0.6232(6) 0.4574(6) 0.181(6) Uani 1 1 d . . . . .
O5 O 0.5266(10) 0.7134(8) 0.5000 0.181(6) Uani 1 2 d S T P . .
F1 F 0.7684(4) 0.8032(3) 0.1484(3) 0.104(3) Uani 1 1 d . . . . .
F2 F 0.7081(4) 0.7516(3) 0.1965(3) 0.106(3) Uani 1 1 d . . . . .
F3 F 0.6906(5) 0.7529(4) 0.1189(3) 0.130(3) Uani 1 1 d . . . . .
F4 F 0.6835(9) 0.6219(8) 0.5000 0.160(3) Uani 1 2 d S T P . .
F5 F 0.6683(6) 0.6994(5) 0.5405(5) 0.160(3) Uani 1 1 d . . . . .
S1 S 0.64407(15) 0.83959(13) 0.16662(13) 0.0770(8) Uani 1 1 d . . . . .
S2 S 0.5545(3) 0.6558(3) 0.5000 0.1024(16) Uani 1 2 d S T P . .
Cd1 Cd 0.21537(4) 0.5000 0.2500 0.0400(2) Uani 1 2 d S T P . .
Cd2 Cd 0.5000 0.71626(4) 0.2500 0.0540(3) Uani 1 2 d S T P . .

loop_
_atom_site_aniso_label
_atom_site_aniso_U_11
_atom_site_aniso_U_22
_atom_site_aniso_U_33
_atom_site_aniso_U_23
_atom_site_aniso_U_13
_atom_site_aniso_U_12
C1 0.038(4) 0.070(6) 0.045(5) -0.012(4) 0.000(3) -0.002(4)
C2 0.043(5) 0.072(6) 0.076(7) -0.027(5) -0.003(5) -0.007(5)
C3 0.054(5) 0.071(6) 0.055(6) -0.025(5) -0.018(4) 0.009(5)
C4 0.069(4) 0.050(3) 0.036(3) -0.015(3) -0.011(3) 0.014(3)
C5 0.069(4) 0.050(3) 0.036(3) -0.015(3) -0.011(3) 0.014(3)
C6 0.060(5) 0.042(4) 0.034(4) -0.010(3) 0.001(4) -0.001(4)
C7 0.087(7) 0.077(7) 0.037(5) -0.008(5) 0.033(5) -0.022(6)
C8 0.034(4) 0.037(4) 0.043(4) -0.001(3) 0.008(3) 0.003(3)
C9 0.047(5) 0.053(5) 0.047(5) -0.001(4) 0.020(4) -0.007(4)
C10 0.035(4) 0.028(3) 0.045(4) 0.009(3) 0.005(3) 0.006(3)
C11 0.030(3) 0.034(4) 0.042(4) 0.008(3) -0.004(3) 0.003(3)
C12 0.071(6) 0.072(7) 0.046(5) 0.010(4) -0.008(5) -0.033(5)
C13 0.045(5) 0.038(4) 0.062(5) -0.004(4) 0.004(4) 0.000(3)
C14 0.038(4) 0.036(4) 0.089(7) -0.013(4) 0.015(4) 0.001(3)
C15 0.060(6) 0.062(6) 0.104(9) -0.023(6) -0.001(6) -0.012(5)
C16 0.070(7) 0.057(6) 0.122(11) -0.022(7) -0.015(7) -0.014(5)
C17 0.053(6) 0.049(6) 0.163(14) -0.030(8) -0.001(8) -0.010(5)
C18 0.057(6) 0.042(5) 0.129(10) 0.002(6) 0.041(7) 0.010(4)
C19 0.067(6) 0.072(7) 0.057(6) 0.004(5) 0.005(5) 0.007(5)
C20 0.113(4) 0.139(5) 0.055(2) 0.000 0.000 0.000(4)
N1 0.041(3) 0.044(4) 0.033(3) -0.011(3) -0.002(3) 0.004(3)
N2 0.055(4) 0.032(3) 0.036(3) -0.004(3) 0.012(3) 0.002(3)
N3 0.057(4) 0.047(4) 0.048(4) -0.010(3) 0.020(3) -0.009(3)
N4 0.034(3) 0.034(3) 0.061(4) 0.002(3) 0.009(3) -0.002(2)
N5 0.028(3) 0.028(3) 0.045(3) 0.000(3) 0.003(3) 0.006(2)
N6 0.045(4) 0.049(4) 0.037(3) 0.011(3) -0.005(3) -0.016(3)
N7 0.035(3) 0.029(3) 0.057(4) 0.000(3) 0.006(3) 0.001(2)
N8 0.041(4) 0.036(4) 0.092(6) -0.013(4) 0.026(4) 0.002(3)
O1 0.079(5) 0.068(4) 0.081(5) -0.013(4) 0.023(4) -0.025(4)
O2 0.193(12) 0.085(6) 0.119(8) 0.014(6) -0.087(8) 0.009(7)
O3 0.049(4) 0.056(5) 0.281(15) -0.038(7) -0.038(6) -0.001(4)
O4 0.125(8) 0.185(11) 0.232(13) -0.146(11) -0.012(9) 0.038(8)
O5 0.125(8) 0.185(11) 0.232(13) -0.146(11) -0.012(9) 0.038(8)
F1 0.085(5) 0.074(4) 0.154(7) 0.012(4) 0.066(5) 0.014(4)
F2 0.087(5) 0.115(6) 0.115(6) 0.049(5) 0.031(4) 0.044(4)
F3 0.169(9) 0.101(6) 0.121(7) -0.049(5) -0.006(6) 0.001(6)
F4 0.136(7) 0.190(9) 0.155(8) 0.000 0.000 0.021(7)
F5 0.136(7) 0.190(9) 0.155(8) 0.000 0.000 0.021(7)
S1 0.0651(17) 0.0691(17) 0.097(2) -0.0064(16) -0.0218(15) 0.0139(14)
S2 0.113(4) 0.139(5) 0.055(2) 0.000 0.000 0.000(4)
Cd1 0.0259(3) 0.0603(5) 0.0338(4) -0.0005(4) 0.000 0.000
Cd2 0.0452(5) 0.0521(5) 0.0646(6) 0.000 0.0195(4) 0.000

loop_
_atom_type_symbol
_atom_type_description
_atom_type_scat_dispersion_real
_atom_type_scat_dispersion_imag
_atom_type_scat_source
C C 0.0033 0.0016 'International Tables Vol C Tables 4.2.6.8 and 6.1.1.4'
H H 0.0000 0.0000 'International Tables Vol C Tables 4.2.6.8 and 6.1.1.4'
N N 0.0061 0.0033 'International Tables Vol C Tables 4.2.6.8 and 6.1.1.4'
O O 0.0106 0.0060 'International Tables Vol C Tables 4.2.6.8 and 6.1.1.4'
F F 0.0171 0.0103 'International Tables Vol C Tables 4.2.6.8 and 6.1.1.4'
S S 0.1246 0.1234 'International Tables Vol C Tables 4.2.6.8 and 6.1.1.4'
Cd Cd -0.8075 1.2024 'International Tables Vol C Tables 4.2.6.8 and 6.1.1.4'

loop_
_geom_angle_atom_site_label_1
_geom_angle_atom_site_label_2
_geom_angle_atom_site_label_3
_geom_angle
_geom_angle_site_symmetry_1
_geom_angle_site_symmetry_3
_geom_angle_publ_flag
N1 C1 C2 122.5(9) . . ?
N1 C1 H1 118.7 . . ?
C2 C1 H1 118.7 . . ?
C3 C2 C1 119.2(10) . . ?
C3 C2 H2 120.4 . . ?
C1 C2 H2 120.4 . . ?
C4 C3 C2 119.6(9) . . ?
C4 C3 H3 120.2 . . ?
C2 C3 H3 120.2 . . ?
C3 C4 C5 120.4(9) . . ?
C3 C4 H4 119.8 . . ?
C5 C4 H4 119.8 . . ?
N1 C5 C4 120.4(9) . . ?
N1 C5 C6 117.5(7) . . ?
C4 C5 C6 122.1(8) . . ?
N2 C6 C5 117.3(7) . . ?
N2 C6 H6 121.3 . . ?
C5 C6 H6 121.3 . . ?
N3 C7 H7A 109.5 . . ?
N3 C7 H7B 109.5 . . ?
H7A C7 H7B 109.5 . . ?
N3 C7 H7C 109.5 . . ?
H7A C7 H7C 109.5 . . ?
H7B C7 H7C 109.5 . . ?
N5 C8 N3 119.1(7) . . ?
N5 C8 C9 117.6(7) . . ?
N3 C8 C9 123.2(7) . . ?
N4 C9 C8 121.5(7) . . ?
N4 C9 H9 119.3 . . ?
C8 C9 H9 119.3 . . ?
N4 C10 N6 117.3(7) . . ?
N4 C10 C11 119.9(7) . . ?
N6 C10 C11 122.8(7) . . ?
N5 C11 C10 122.5(7) . . ?
N5 C11 H11 118.8 . . ?
C10 C11 H11 118.8 . . ?
N6 C12 H12A 109.5 . . ?
N6 C12 H12B 109.5 . . ?
H12A C12 H12B 109.5 . . ?
N6 C12 H12C 109.5 . . ?
H12A C12 H12C 109.5 . . ?
H12B C12 H12C 109.5 . . ?
N7 C13 C14 118.2(9) . . ?
N7 C13 H13 120.9 . . ?
C14 C13 H13 120.9 . . ?
N8 C14 C15 123.9(9) . . ?
N8 C14 C13 118.1(9) . . ?
C15 C14 C13 118.0(10) . . ?
C16 C15 C14 119.8(12) . . ?
C16 C15 H15 120.1 . . ?
C14 C15 H15 120.1 . . ?
C15 C16 C17 117.5(12) . . ?
C15 C16 H16 121.2 . . ?
C17 C16 H16 121.2 . . ?
C18 C17 C16 119.3(11) . . ?
C18 C17 H17 120.3 . . ?
C16 C17 H17 120.3 . . ?
C17 C18 N8 124.5(11) . . ?
C17 C18 H18 117.7 . . ?
N8 C18 H18 117.7 . . ?
F2 C19 F1 110.8(10) . . ?
F2 C19 F3 102.0(10) . . ?
F1 C19 F3 102.2(9) . . ?
F2 C19 S1 115.4(8) . . ?
F1 C19 S1 113.5(8) . . ?
F3 C19 S1 111.5(8) . . ?
F4 C20 F5 103.7(15) . . ?
F4 C20 F5 103.7(15) . 12_556 ?
F5 C20 F5 93.3(18) . 12_556 ?
F4 C20 S2 121(2) . . ?
F5 C20 S2 115.8(13) . . ?
F5 C20 S2 115.8(13) 12_556 . ?
C1 N1 C5 117.9(7) . . ?
C1 N1 Cd1 125.5(5) . . ?
C5 N1 Cd1 116.6(6) . . ?
C6 N2 N3 122.8(7) . . ?
C6 N2 Cd1 117.4(6) . . ?
N3 N2 Cd1 119.8(5) . . ?
N2 N3 C8 115.8(6) . . ?
N2 N3 C7 118.8(7) . . ?
C8 N3 C7 124.1(7) . . ?
C10 N4 C9 118.8(7) . . ?
C10 N4 Cd2 118.7(5) . . ?
C9 N4 Cd2 122.5(5) . . ?
C11 N5 C8 119.7(6) . . ?
C11 N5 Cd1 124.0(5) . . ?
C8 N5 Cd1 116.1(5) . . ?
N7 N6 C10 117.2(6) . . ?
N7 N6 C12 119.1(7) . . ?
C10 N6 C12 123.7(6) . . ?
C13 N7 N6 121.9(7) . . ?
C13 N7 Cd2 116.2(5) . . ?
N6 N7 Cd2 121.9(5) . . ?
C14 N8 C18 114.9(9) . . ?
C14 N8 Cd2 116.3(6) . . ?
C18 N8 Cd2 128.7(8) . . ?
O3 S1 O1 114.3(6) . . ?
O3 S1 O2 121.0(7) . . ?
O1 S1 O2 110.1(5) . . ?
O3 S1 C19 102.5(5) . . ?
O1 S1 C19 103.3(5) . . ?
O2 S1 C19 102.9(6) . . ?
O4 S2 O4 107.0(16) 12_556 . ?
O4 S2 O5 119.1(8) 12_556 . ?
O4 S2 O5 119.1(8) . . ?
O4 S2 C20 102.7(8) 12_556 . ?
O4 S2 C20 102.7(8) . . ?
O5 S2 C20 103.4(13) . . ?
N1 Cd1 N1 95.3(3) . 2_565 ?
N1 Cd1 N2 71.0(2) . . ?
N1 Cd1 N2 130.9(2) 2_565 . ?
N1 Cd1 N2 130.9(2) . 2_565 ?
N1 Cd1 N2 71.0(2) 2_565 2_565 ?
N2 Cd1 N2 151.7(4) . 2_565 ?
N1 Cd1 N5 137.1(2) . . ?
N1 Cd1 N5 102.4(2) 2_565 . ?
N2 Cd1 N5 67.7(2) . . ?
N2 Cd1 N5 92.0(2) 2_565 . ?
N1 Cd1 N5 102.4(2) . 2_565 ?
N1 Cd1 N5 137.1(2) 2_565 2_565 ?
N2 Cd1 N5 92.0(2) . 2_565 ?
N2 Cd1 N5 67.7(2) 2_565 2_565 ?
N5 Cd1 N5 90.7(3) . 2_565 ?
N8 Cd2 N8 123.4(4) . 3_655 ?
N8 Cd2 N7 127.3(2) . 3_655 ?
N8 Cd2 N7 71.1(2) 3_655 3_655 ?
N8 Cd2 N7 71.1(2) . . ?
N8 Cd2 N7 127.3(2) 3_655 . ?
N7 Cd2 N7 145.4(3) 3_655 . ?
N8 Cd2 N4 136.0(3) . . ?
N8 Cd2 N4 86.4(2) 3_655 . ?
N7 Cd2 N4 90.7(2) 3_655 . ?
N7 Cd2 N4 64.9(2) . . ?
N8 Cd2 N4 86.4(2) . 3_655 ?
N8 Cd2 N4 136.0(3) 3_655 3_655 ?
N7 Cd2 N4 64.9(2) 3_655 3_655 ?
N7 Cd2 N4 90.7(2) . 3_655 ?
N4 Cd2 N4 92.4(3) . 3_655 ?

loop_
_geom_bond_atom_site_label_1
_geom_bond_atom_site_label_2
_geom_bond_distance
_geom_bond_site_symmetry_2
_geom_bond_publ_flag
C1 N1 1.343(11) . ?
C1 C2 1.380(12) . ?
C1 H1 0.9500 . ?
C2 C3 1.349(14) . ?
C2 H2 0.9500 . ?
C3 C4 1.340(14) . ?
C3 H3 0.9500 . ?
C4 C5 1.399(12) . ?
C4 H4 0.9500 . ?
C5 N1 1.350(11) . ?
C5 C6 1.470(13) . ?
C6 N2 1.292(10) . ?
C6 H6 0.9500 . ?
C7 N3 1.469(11) . ?
C7 H7A 0.9800 . ?
C7 H7B 0.9800 . ?
C7 H7C 0.9800 . ?
C8 N5 1.367(9) . ?
C8 N3 1.371(10) . ?
C8 C9 1.412(11) . ?
C9 N4 1.356(11) . ?
C9 H9 0.9500 . ?
C10 N4 1.320(10) . ?
C10 N6 1.375(10) . ?
C10 C11 1.398(10) . ?
C11 N5 1.299(9) . ?
C11 H11 0.9500 . ?
C12 N6 1.451(11) . ?
C12 H12A 0.9800 . ?
C12 H12B 0.9800 . ?
C12 H12C 0.9800 . ?
C13 N7 1.266(11) . ?
C13 C14 1.481(12) . ?
C13 H13 0.9500 . ?
C14 N8 1.320(13) . ?
C14 C15 1.409(15) . ?
C15 C16 1.368(15) . ?
C15 H15 0.9500 . ?
C16 C17 1.398(19) . ?
C16 H16 0.9500 . ?
C17 C18 1.354(13) . ?
C17 H17 0.9500 . ?
C18 N8 1.388(12) . ?
C18 H18 0.9500 . ?
C19 F2 1.276(12) . ?
C19 F1 1.308(12) . ?
C19 F3 1.372(13) . ?
C19 S1 1.785(11) . ?
C20 F4 1.33(3) . ?
C20 F5 1.457(19) . ?
C20 F5 1.457(19) 12_556 ?
C20 S2 1.68(2) . ?
N1 Cd1 2.291(6) . ?
N2 N3 1.352(9) . ?
N2 Cd1 2.334(6) . ?
N4 Cd2 2.485(6) . ?
N5 Cd1 2.386(6) . ?
N6 N7 1.361(8) . ?
N7 Cd2 2.356(7) . ?
N8 Cd2 2.294(8) . ?
O1 S1 1.421(8) . ?
O2 S1 1.479(11) . ?
O3 S1 1.415(10) . ?
O4 S2 1.384(11) . ?
O5 S2 1.508(19) . ?
S2 O4 1.384(11) 12_556 ?
Cd1 N1 2.291(6) 2_565 ?
Cd1 N2 2.334(6) 2_565 ?
Cd1 N5 2.386(6) 2_565 ?
Cd2 N8 2.294(8) 3_655 ?
Cd2 N7 2.356(7) 3_655 ?
Cd2 N4 2.485(6) 3_655 ?

loop_
_geom_torsion_atom_site_label_1
_geom_torsion_atom_site_label_2
_geom_torsion_atom_site_label_3
_geom_torsion_atom_site_label_4
_geom_torsion
_geom_torsion_site_symmetry_1
_geom_torsion_site_symmetry_2
_geom_torsion_site_symmetry_3
_geom_torsion_site_symmetry_4
_geom_torsion_publ_flag
N1 C1 C2 C3 -0.7(15) . . . . ?
C1 C2 C3 C4 0.0(15) . . . . ?
C2 C3 C4 C5 1.1(14) . . . . ?
C3 C4 C5 N1 -1.6(13) . . . . ?
C3 C4 C5 C6 -178.3(8) . . . . ?
N1 C5 C6 N2 -2.0(12) . . . . ?
C4 C5 C6 N2 174.8(8) . . . . ?
N5 C8 C9 N4 -0.5(12) . . . . ?
N3 C8 C9 N4 -178.1(8) . . . . ?
N4 C10 C11 N5 -0.8(11) . . . . ?
N6 C10 C11 N5 179.2(7) . . . . ?
N7 C13 C14 N8 1.4(12) . . . . ?
N7 C13 C14 C15 -179.2(8) . . . . ?
N8 C14 C15 C16 -2.1(16) . . . . ?
C13 C14 C15 C16 178.6(9) . . . . ?
C14 C15 C16 C17 -0.1(17) . . . . ?
C15 C16 C17 C18 1.3(18) . . . . ?
C16 C17 C18 N8 -0.5(17) . . . . ?
C2 C1 N1 C5 0.2(13) . . . . ?
C2 C1 N1 Cd1 178.6(7) . . . . ?
C4 C5 N1 C1 0.9(12) . . . . ?
C6 C5 N1 C1 177.8(7) . . . . ?
C4 C5 N1 Cd1 -177.6(6) . . . . ?
C6 C5 N1 Cd1 -0.8(10) . . . . ?
C5 C6 N2 N3 -177.6(7) . . . . ?
C5 C6 N2 Cd1 3.7(10) . . . . ?
C6 N2 N3 C8 166.9(7) . . . . ?
Cd1 N2 N3 C8 -14.4(9) . . . . ?
C6 N2 N3 C7 -0.6(12) . . . . ?
Cd1 N2 N3 C7 178.1(6) . . . . ?
N5 C8 N3 N2 8.9(10) . . . . ?
C9 C8 N3 N2 -173.6(7) . . . . ?
N5 C8 N3 C7 175.6(8) . . . . ?
C9 C8 N3 C7 -6.8(13) . . . . ?
N6 C10 N4 C9 179.3(7) . . . . ?
C11 C10 N4 C9 -0.7(10) . . . . ?
N6 C10 N4 Cd2 -0.6(8) . . . . ?
C11 C10 N4 Cd2 179.5(5) . . . . ?
C8 C9 N4 C10 1.3(12) . . . . ?
C8 C9 N4 Cd2 -178.8(6) . . . . ?
C10 C11 N5 C8 1.7(10) . . . . ?
C10 C11 N5 Cd1 177.6(5) . . . . ?
N3 C8 N5 C11 176.7(7) . . . . ?
C9 C8 N5 C11 -1.0(10) . . . . ?
N3 C8 N5 Cd1 0.5(9) . . . . ?
C9 C8 N5 Cd1 -177.2(6) . . . . ?
N4 C10 N6 N7 -0.1(10) . . . . ?
C11 C10 N6 N7 179.8(6) . . . . ?
N4 C10 N6 C12 -178.5(8) . . . . ?
C11 C10 N6 C12 1.4(12) . . . . ?
C14 C13 N7 N6 178.5(7) . . . . ?
C14 C13 N7 Cd2 -2.8(9) . . . . ?
C10 N6 N7 C13 179.4(7) . . . . ?
C12 N6 N7 C13 -2.1(11) . . . . ?
C10 N6 N7 Cd2 0.8(9) . . . . ?
C12 N6 N7 Cd2 179.3(6) . . . . ?
C15 C14 N8 C18 2.8(13) . . . . ?
C13 C14 N8 C18 -178.0(7) . . . . ?
C15 C14 N8 Cd2 -178.6(7) . . . . ?
C13 C14 N8 Cd2 0.7(10) . . . . ?
C17 C18 N8 C14 -1.5(13) . . . . ?
C17 C18 N8 Cd2 -180.0(8) . . . . ?
F2 C19 S1 O3 -48.0(11) . . . . ?
F1 C19 S1 O3 -177.5(9) . . . . ?
F3 C19 S1 O3 67.8(10) . . . . ?
F2 C19 S1 O1 71.1(10) . . . . ?
F1 C19 S1 O1 -58.4(9) . . . . ?
F3 C19 S1 O1 -173.1(8) . . . . ?
F2 C19 S1 O2 -174.3(9) . . . . ?
F1 C19 S1 O2 56.3(10) . . . . ?
F3 C19 S1 O2 -58.5(9) . . . . ?
F4 C20 S2 O4 55.5(8) . . . 12_556 ?
F5 C20 S2 O4 -70.7(18) . . . 12_556 ?
F5 C20 S2 O4 -178.3(15) 12_556 . . 12_556 ?
F4 C20 S2 O4 -55.5(8) . . . . ?
F5 C20 S2 O4 178.3(15) . . . . ?
F5 C20 S2 O4 70.7(18) 12_556 . . . ?
F4 C20 S2 O5 180.0 . . . . ?
F5 C20 S2 O5 53.8(14) . . . . ?
F5 C20 S2 O5 -53.8(14) 12_556 . . . ?

loop_
_platon_squeeze_void_nr
_platon_squeeze_void_average_x
_platon_squeeze_void_average_y
_platon_squeeze_void_average_z
_platon_squeeze_void_volume
_platon_squeeze_void_count_electrons
_platon_squeeze_void_content
1 -0.026 0.020 -0.158 3269 1861 ' '
